data_7039201
loop_
_publ_author_name
'Zheng, Tao'
'Gao, Yang'
'Gui, Daxiang'
'Chen, Lanhua'
'Sheng, Daopeng'
'Diwu, Juan'
'Chai, Zhifang'
'Albrecht-Schmitt, Thomas E'
'Wang, Shuao'

_publ_section_title
;
 Atypical temperature-dependence of symmetry transformation observed in a
 uranyl phosphonate.
;
_journal_issue 22
_journal_name_full 'Dalton transactions (Cambridge, England : 2003)'
_journal_page_first 9031
_journal_page_last 9035
_journal_paper_doi 10.1039/c6dt01011c
_journal_volume 45
_journal_year 2016
_chemical_formula_moiety 'C12 H11 O16 P4 U2, C4 H12 N'
_chemical_formula_sum 'C16 H23 N O16 P4 U2'
_chemical_formula_weight 1085.29
_space_group_crystal_system orthorhombic
_space_group_IT_number 62
_space_group_name_Hall '-P 2ac 2n'
_space_group_name_H-M_alt 'P n m a'
_symmetry_space_group_name_Hall '-P 2ac 2n'
_symmetry_space_group_name_H-M 'P n m a'
_atom_sites_solution_hydrogens geom
_audit_creation_method SHELXL-2014/7
_audit_update_record
;
2016-04-05 deposited with the CCDC.
2016-05-06 downloaded from the CCDC.
;
_cell_angle_alpha 90
_cell_angle_beta 90
_cell_angle_gamma 90
_cell_formula_units_Z 4
_cell_length_a 19.7287(17)
_cell_length_b 15.1632(14)
_cell_length_c 9.0568(8)
_cell_measurement_reflns_used 9686
_cell_measurement_temperature 98(2)
_cell_measurement_theta_max 27.54
_cell_measurement_theta_min 2.46
_cell_volume 2709.3(4)
_computing_cell_refinement 'SMART (Bruker)'
_computing_data_collection 'SMART (Bruker)'
_computing_data_reduction 'SMART (Bruker)'
_computing_molecular_graphics 'SHELXL-2014/7 (Sheldrick, 2014)'
_computing_publication_material 'SHELXL-2014/7 (Sheldrick, 2014)'
_computing_structure_refinement 'SHELXL-2014/7 (Sheldrick, 2014)'
_computing_structure_solution 'SHELXL-2014/7 (Sheldrick, 2014)'
_diffrn_ambient_temperature 98(2)
_diffrn_measured_fraction_theta_full 0.998
_diffrn_measured_fraction_theta_max 0.998
_diffrn_measurement_device_type 'Bruker Aperx II'
_diffrn_radiation_type MoK\a
_diffrn_radiation_wavelength 0.71073
_diffrn_reflns_av_R_equivalents 0.0423
_diffrn_reflns_av_unetI/netI 0.0160
_diffrn_reflns_Laue_measured_fraction_full 0.998
_diffrn_reflns_Laue_measured_fraction_max 0.998
_diffrn_reflns_limit_h_max 24
_diffrn_reflns_limit_h_min -25
_diffrn_reflns_limit_k_max 19
_diffrn_reflns_limit_k_min -19
_diffrn_reflns_limit_l_max 11
_diffrn_reflns_limit_l_min -11
_diffrn_reflns_number 63489
_diffrn_reflns_point_group_measured_fraction_full 0.998
_diffrn_reflns_point_group_measured_fraction_max 0.998
_diffrn_reflns_theta_full 25.242
_diffrn_reflns_theta_max 27.547
_diffrn_reflns_theta_min 2.463
_diffrn_source 'fine-focus sealed tube'
_exptl_absorpt_coefficient_mu 12.251
_exptl_absorpt_correction_T_max 0.613
_exptl_absorpt_correction_T_min 0.561
_exptl_absorpt_correction_type multi-scan
_exptl_absorpt_process_details 'Bruker, SADABS'
_exptl_crystal_colour yellow
_exptl_crystal_density_diffrn 2.661
_exptl_crystal_description block
_exptl_crystal_F_000 1992
_exptl_crystal_size_max 0.200
_exptl_crystal_size_mid 0.040
_exptl_crystal_size_min 0.040
_refine_diff_density_max 0.945
_refine_diff_density_min -1.356
_refine_diff_density_rms 0.256
_refine_ls_extinction_method none
_refine_ls_goodness_of_fit_ref 1.079
_refine_ls_hydrogen_treatment constr
_refine_ls_matrix_type full
_refine_ls_number_parameters 205
_refine_ls_number_reflns 3245
_refine_ls_number_restraints 0
_refine_ls_restrained_S_all 1.079
_refine_ls_R_factor_all 0.0245
_refine_ls_R_factor_gt 0.0190
_refine_ls_shift/su_max 0.002
_refine_ls_shift/su_mean 0.000
_refine_ls_structure_factor_coef Fsqd
_refine_ls_weighting_details 'w=1/[\s^2^(Fo^2^)+(0.0299P)^2^+8.3388P] where P=(Fo^2^+2Fc^2^)/3'
_refine_ls_weighting_scheme calc
_refine_ls_wR_factor_gt 0.0564
_refine_ls_wR_factor_ref 0.0595
_reflns_Friedel_coverage 0.000
_reflns_number_gt 2825
_reflns_number_total 3245
_reflns_threshold_expression 'I > 2\s(I)'
_cod_data_source_file c6dt01011c2.cif
_cod_data_source_block 1-98K
_cod_depositor_comments 'Adding full bibliography for 7039201--7039202.cif.'
_cod_database_code 7039201
_shelx_shelxl_version_number 2014/7
_shelx_space_group_comment
;
The symmetry employed for this shelxl refinement is uniquely defined
by the following loop, which should always be used as a source of
symmetry information in preference to the above space-group names.
They are only intended as comments.
;
_shelx_estimated_absorpt_t_min 0.193
_shelx_estimated_absorpt_t_max 0.640

loop_
_space_group_symop_operation_xyz
'x, y, z'
'x+1/2, -y+1/2, -z+1/2'
'-x, y+1/2, -z'
'-x+1/2, -y, z+1/2'
'-x, -y, -z'
'-x-1/2, y-1/2, z-1/2'
'x, -y-1/2, z'
'x-1/2, y, -z-1/2'

loop_
_atom_site_label
_atom_site_type_symbol
_atom_site_fract_x
_atom_site_fract_y
_atom_site_fract_z
_atom_site_U_iso_or_equiv
_atom_site_adp_type
_atom_site_occupancy
_atom_site_site_symmetry_order
_atom_site_calc_flag
_atom_site_refinement_flags_posn
_atom_site_refinement_flags_adp
_atom_site_refinement_flags_occupancy
_atom_site_disorder_assembly
_atom_site_disorder_group
U1 U 0.13238(2) 0.03776(2) 0.50298(2) 0.00855(6) Uani 1 1 d . . . . .
P1 P 0.20758(4) 0.06590(6) 0.86816(10) 0.01152(17) Uani 1 1 d . . . . .
P2 P 0.01508(4) -0.06843(6) 0.25515(9) 0.01101(17) Uani 1 1 d . . . . .
O1 O 0.19244(12) 0.08427(16) 0.7077(3) 0.0161(5) Uani 1 1 d . . . . .
O2 O 0.27095(12) 0.01210(16) 0.8926(3) 0.0160(5) Uani 1 1 d . . . . .
O3 O 0.14950(13) 0.01247(17) 0.9437(3) 0.0189(5) Uani 1 1 d . . . . .
H3 H 0.1122 0.0264 0.9057 0.028 Uiso 1 1 calc R U . . .
O4 O 0.06585(12) 0.00162(16) 0.3019(3) 0.0142(5) Uani 1 1 d . . . . .
O5 O -0.03901(12) -0.08723(15) 0.3699(3) 0.0139(5) Uani 1 1 d . . . . .
O6 O -0.02031(12) -0.04234(16) 0.1081(3) 0.0150(5) Uani 1 1 d . . . . .
H6 H 0.0092 -0.0298 0.0446 0.022 Uiso 0.5 1 calc R U P . .
O7 O 0.11991(13) -0.06864(16) 0.5799(3) 0.0177(5) Uani 1 1 d . . . . .
O8 O 0.14378(12) 0.14346(16) 0.4243(3) 0.0154(5) Uani 1 1 d . . . . .
C1 C 0.2059(2) 0.2500 0.8879(5) 0.0118(9) Uani 1 2 d S T P . .
H1 H 0.1943 0.2500 0.7861 0.014 Uiso 1 2 calc R U P . .
C2 C 0.21448(17) 0.1697(2) 0.9626(4) 0.0128(6) Uani 1 1 d . . . . .
C3 C 0.23008(18) 0.1708(2) 1.1127(4) 0.0166(7) Uani 1 1 d . . . . .
H3A H 0.2360 0.1167 1.1640 0.020 Uiso 1 1 calc R U . . .
C4 C 0.2371(3) 0.2500 1.1882(6) 0.0178(10) Uani 1 2 d S T P . .
H4 H 0.2467 0.2500 1.2910 0.021 Uiso 1 2 calc R U P . .
C5 C 0.0273(2) -0.2500 0.2470(5) 0.0127(9) Uani 1 2 d S T P . .
H5 H -0.0190 -0.2500 0.2757 0.015 Uiso 1 2 calc R U P . .
C6 C 0.06036(17) -0.1701(2) 0.2265(4) 0.0121(6) Uani 1 1 d . . . . .
C7 C 0.12818(16) -0.1706(2) 0.1818(4) 0.0147(7) Uani 1 1 d . . . . .
H7 H 0.1516 -0.1165 0.1674 0.018 Uiso 1 1 calc R U . . .
C8 C 0.1612(2) -0.2500 0.1585(5) 0.0153(10) Uani 1 2 d S T P . .
H8 H 0.2070 -0.2500 0.1262 0.018 Uiso 1 2 calc R U P . .
C10 C 0.4889(3) 0.2500 0.1089(6) 0.0322(14) Uani 1 2 d S T P A .
H10A H 0.5296 0.2811 0.0753 0.048 Uiso 0.5 1 calc R U P . .
H10B H 0.4485 0.2798 0.0705 0.048 Uiso 0.5 1 calc R U P . .
H10C H 0.4899 0.1891 0.0729 0.048 Uiso 0.5 1 calc R U P . .
C9 C 0.4300(6) 0.1886(8) 0.3284(10) 0.042(3) Uani 0.5 1 d . . P A -1
H9A H 0.4331 0.1821 0.4358 0.063 Uiso 0.5 1 calc R U P A -1
H9B H 0.4348 0.1307 0.2815 0.063 Uiso 0.5 1 calc R U P A -1
H9C H 0.3859 0.2140 0.3023 0.063 Uiso 0.5 1 calc R U P A -1
C11 C 0.5529(5) 0.2103(6) 0.3389(9) 0.034(2) Uani 0.5 1 d . . P A -1
H11A H 0.5506 0.2112 0.4470 0.052 Uiso 0.5 1 calc R U P A -1
H11B H 0.5918 0.2452 0.3058 0.052 Uiso 0.5 1 calc R U P A -1
H11C H 0.5580 0.1493 0.3049 0.052 Uiso 0.5 1 calc R U P A -1
C12 C 0.4796(8) 0.3367(6) 0.3237(10) 0.044(3) Uani 0.5 1 d . . P A -1
H12A H 0.5151 0.3735 0.2795 0.066 Uiso 0.5 1 calc R U P A -1
H12B H 0.4838 0.3382 0.4315 0.066 Uiso 0.5 1 calc R U P A -1
H12C H 0.4350 0.3592 0.2948 0.066 Uiso 0.5 1 calc R U P A -1
N1 N 0.4868(2) 0.2500 0.2741(5) 0.0185(9) Uani 1 2 d S T P . .

loop_
_atom_site_aniso_label
_atom_site_aniso_U_11
_atom_site_aniso_U_22
_atom_site_aniso_U_33
_atom_site_aniso_U_23
_atom_site_aniso_U_13
_atom_site_aniso_U_12
U1 0.00798(9) 0.00902(9) 0.00867(9) 0.00009(4) 0.00064(4) -0.00008(4)
P1 0.0087(4) 0.0128(4) 0.0131(4) 0.0003(3) -0.0020(3) 0.0006(3)
P2 0.0093(4) 0.0136(4) 0.0102(4) -0.0023(3) 0.0009(3) -0.0009(3)
O1 0.0147(12) 0.0193(12) 0.0142(12) 0.0005(10) -0.0035(10) -0.0011(10)
O2 0.0116(12) 0.0179(12) 0.0184(13) -0.0016(10) -0.0043(10) 0.0048(10)
O3 0.0120(12) 0.0196(13) 0.0252(14) 0.0072(12) -0.0013(12) -0.0018(11)
O4 0.0128(12) 0.0153(12) 0.0143(12) -0.0019(9) -0.0014(9) -0.0019(10)
O5 0.0116(12) 0.0156(11) 0.0145(12) -0.0007(10) 0.0025(10) 0.0020(9)
O6 0.0115(12) 0.0216(13) 0.0118(12) -0.0001(10) -0.0005(10) -0.0021(10)
O7 0.0179(12) 0.0119(12) 0.0232(14) 0.0050(11) 0.0029(11) -0.0005(10)
O8 0.0146(12) 0.0137(12) 0.0179(13) 0.0037(10) 0.0020(10) -0.0012(10)
C1 0.007(2) 0.017(2) 0.012(2) 0.000 0.0004(18) 0.000
C2 0.0086(15) 0.0160(16) 0.0137(15) -0.0017(13) 0.0019(13) 0.0009(13)
C3 0.0159(17) 0.0177(17) 0.0163(17) 0.0025(14) 0.0016(14) 0.0022(14)
C4 0.020(3) 0.025(3) 0.008(2) 0.000 0.000(2) 0.000
C5 0.009(2) 0.019(2) 0.010(2) 0.000 0.0013(19) 0.000
C6 0.0106(15) 0.0163(16) 0.0094(15) -0.0031(13) 0.0001(13) 0.0010(13)
C7 0.0113(16) 0.0169(17) 0.0159(17) -0.0017(14) -0.0004(13) -0.0043(13)
C8 0.009(2) 0.022(2) 0.015(2) 0.000 0.0013(19) 0.000
C10 0.036(3) 0.050(4) 0.011(3) 0.000 0.003(3) 0.000
C9 0.043(6) 0.060(7) 0.022(5) -0.006(5) 0.015(5) -0.034(6)
C11 0.032(5) 0.048(5) 0.023(4) -0.005(4) -0.005(4) 0.008(4)
C12 0.097(10) 0.015(4) 0.020(5) -0.005(3) -0.002(6) 0.010(5)
N1 0.022(2) 0.021(2) 0.012(2) 0.000 0.0041(18) 0.000

loop_
_atom_type_symbol
_atom_type_description
_atom_type_scat_dispersion_real
_atom_type_scat_dispersion_imag
_atom_type_scat_source
C C 0.0033 0.0016 'International Tables Vol C Tables 4.2.6.8 and 6.1.1.4'
H H 0.0000 0.0000 'International Tables Vol C Tables 4.2.6.8 and 6.1.1.4'
N N 0.0061 0.0033 'International Tables Vol C Tables 4.2.6.8 and 6.1.1.4'
O O 0.0106 0.0060 'International Tables Vol C Tables 4.2.6.8 and 6.1.1.4'
P P 0.1023 0.0942 'International Tables Vol C Tables 4.2.6.8 and 6.1.1.4'
U U -9.6767 9.6646 'International Tables Vol C Tables 4.2.6.8 and 6.1.1.4'

loop_
_geom_angle_atom_site_label_1
_geom_angle_atom_site_label_2
_geom_angle_atom_site_label_3
_geom_angle
_geom_angle_site_symmetry_1
_geom_angle_site_symmetry_3
O8 U1 O7 179.11(12) . .
O8 U1 O2 91.00(10) . 4_554
O7 U1 O2 89.23(10) . 4_554
O8 U1 O5 90.46(10) . 5_556
O7 U1 O5 89.37(10) . 5_556
O2 U1 O5 175.89(9) 4_554 5_556
O8 U1 O1 88.94(10) . .
O7 U1 O1 91.91(11) . .
O2 U1 O1 91.37(9) 4_554 .
O5 U1 O1 84.81(9) 5_556 .
O8 U1 O4 88.25(10) . .
O7 U1 O4 90.88(10) . .
O2 U1 O4 92.92(9) 4_554 .
O5 U1 O4 90.97(8) 5_556 .
O1 U1 O4 174.91(8) . .
O2 P1 O1 113.89(15) . .
O2 P1 O3 105.26(15) . .
O1 P1 O3 111.85(15) . .
O2 P1 C2 109.94(15) . .
O1 P1 C2 108.15(15) . .
O3 P1 C2 107.57(16) . .
O5 P2 O4 113.84(14) . .
O5 P2 O6 108.60(14) . .
O4 P2 O6 110.88(14) . .
O5 P2 C6 106.67(14) . .
O4 P2 C6 108.16(15) . .
O6 P2 C6 108.49(15) . .
P1 O1 U1 144.85(15) . .
P1 O2 U1 159.34(16) . 4
P1 O3 H3 109.5 . .
P2 O4 U1 139.40(14) . .
P2 O5 U1 147.77(14) . 5_556
P2 O6 H6 109.5 . .
C2 C1 C2 120.4(5) . 7_565
C2 C1 H1 119.8 . .
C2 C1 H1 119.8 7_565 .
C3 C2 C1 119.1(3) . .
C3 C2 P1 119.4(3) . .
C1 C2 P1 121.4(3) . .
C4 C3 C2 120.8(3) . .
C4 C3 H3A 119.6 . .
C2 C3 H3A 119.6 . .
C3 C4 C3 119.7(5) 7_565 .
C3 C4 H4 120.1 7_565 .
C3 C4 H4 120.1 . .
C6 C5 C6 121.5(4) 7 .
C6 C5 H5 119.3 7 .
C6 C5 H5 119.3 . .
C5 C6 C7 119.0(3) . .
C5 C6 P2 119.6(3) . .
C7 C6 P2 121.4(3) . .
C8 C7 C6 119.9(3) . .
C8 C7 H7 120.1 . .
C6 C7 H7 120.1 . .
C7 C8 C7 120.8(5) . 7
C7 C8 H8 119.6 . .
C7 C8 H8 119.6 7 .
N1 C10 H10A 109.5 . .
N1 C10 H10B 109.5 . .
H10A C10 H10B 109.5 . .
N1 C10 H10C 109.5 . .
H10A C10 H10C 109.5 . .
H10B C10 H10C 109.5 . .
N1 C9 H9A 109.5 . .
N1 C9 H9B 109.5 . .
H9A C9 H9B 109.5 . .
N1 C9 H9C 109.5 . .
H9A C9 H9C 109.5 . .
H9B C9 H9C 109.5 . .
N1 C11 H11A 109.5 . .
N1 C11 H11B 109.5 . .
H11A C11 H11B 109.5 . .
N1 C11 H11C 109.5 . .
H11A C11 H11C 109.5 . .
H11B C11 H11C 109.5 . .
N1 C12 H12A 109.5 . .
N1 C12 H12B 109.5 . .
H12A C12 H12B 109.5 . .
N1 C12 H12C 109.5 . .
H12A C12 H12C 109.5 . .
H12B C12 H12C 109.5 . .
C12 N1 C10 108.9(4) . .
C12 N1 C9 113.2(9) . .
C10 N1 C9 109.8(5) . .
C12 N1 C11 109.2(7) . .
C10 N1 C11 110.8(5) . .
C9 N1 C11 104.9(6) . .

loop_
_geom_bond_atom_site_label_1
_geom_bond_atom_site_label_2
_geom_bond_distance
_geom_bond_site_symmetry_2
U1 O8 1.768(2) .
U1 O7 1.775(2) .
U1 O2 2.282(2) 4_554
U1 O5 2.298(2) 5_556
U1 O1 2.311(2) .
U1 O4 2.311(2) .
P1 O2 1.509(2) .
P1 O1 1.510(2) .
P1 O3 1.561(3) .
P1 C2 1.797(4) .
P2 O5 1.517(2) .
P2 O4 1.520(2) .
P2 O6 1.555(3) .
P2 C6 1.801(3) .
O2 U1 2.282(2) 4
O3 H3 0.8400 .
O5 U1 2.298(2) 5_556
O6 H6 0.8400 .
C1 C2 1.403(4) .
C1 C2 1.403(4) 7_565
C1 H1 0.9500 .
C2 C3 1.395(5) .
C3 C4 1.389(4) .
C3 H3A 0.9500 .
C4 C3 1.389(4) 7_565
C4 H4 0.9500 .
C5 C6 1.388(4) 7
C5 C6 1.388(4) .
C5 H5 0.9500 .
C6 C7 1.398(5) .
C7 C8 1.385(4) .
C7 H7 0.9500 .
C8 C7 1.385(4) 7
C8 H8 0.9500 .
C10 N1 1.497(7) .
C10 H10A 0.9800 .
C10 H10B 0.9800 .
C10 H10C 0.9800 .
C9 N1 1.537(9) .
C9 H9A 0.9800 .
C9 H9B 0.9800 .
C9 H9C 0.9800 .
C11 N1 1.552(9) .
C11 H11A 0.9800 .
C11 H11B 0.9800 .
C11 H11C 0.9800 .
C12 N1 1.396(8) .
C12 H12A 0.9800 .
C12 H12B 0.9800 .
C12 H12C 0.9800 .

loop_
_geom_torsion_atom_site_label_1
_geom_torsion_atom_site_label_2
_geom_torsion_atom_site_label_3
_geom_torsion_atom_site_label_4
_geom_torsion
_geom_torsion_site_symmetry_1
_geom_torsion_site_symmetry_4
O2 P1 O1 U1 95.1(3) . .
O3 P1 O1 U1 -24.1(3) . .
C2 P1 O1 U1 -142.4(2) . .
O1 P1 O2 U1 146.5(4) . 4
O3 P1 O2 U1 -90.6(5) . 4
C2 P1 O2 U1 25.0(5) . 4
O5 P2 O4 U1 47.4(3) . .
O6 P2 O4 U1 170.21(19) . .
C6 P2 O4 U1 -71.0(2) . .
O4 P2 O5 U1 68.2(3) . 5_556
O6 P2 O5 U1 -55.9(3) . 5_556
C6 P2 O5 U1 -172.6(3) . 5_556
C2 C1 C2 C3 1.4(6) 7_565 .
C2 C1 C2 P1 -177.2(2) 7_565 .
O2 P1 C2 C3 -53.5(3) . .
O1 P1 C2 C3 -178.4(3) . .
O3 P1 C2 C3 60.6(3) . .
O2 P1 C2 C1 125.1(3) . .
O1 P1 C2 C1 0.2(4) . .
O3 P1 C2 C1 -120.8(3) . .
C1 C2 C3 C4 0.0(6) . .
P1 C2 C3 C4 178.7(3) . .
C2 C3 C4 C3 -1.4(7) . 7_565
C6 C5 C6 C7 1.1(7) 7 .
C6 C5 C6 P2 -179.8(3) 7 .
O5 P2 C6 C5 29.0(4) . .
O4 P2 C6 C5 151.8(3) . .
O6 P2 C6 C5 -87.8(3) . .
O5 P2 C6 C7 -151.9(3) . .
O4 P2 C6 C7 -29.1(3) . .
O6 P2 C6 C7 91.3(3) . .
C5 C6 C7 C8 0.1(6) . .
P2 C6 C7 C8 -179.0(3) . .
C6 C7 C8 C7 -1.3(7) . 7
